data_7219395
loop_
_publ_author_name
'Ponniah S, Joseph'
'Barik, Subrat Kumar'
'Borthakur, Rosmita'
'Thakur, Arunabha'
'Garai, Bikash'
'Jana, Sourita'
'Ghosh, Sundargopal'

_publ_section_title
;
 Unprecedented ferrocene-quinoline conjugates: facile proton conduction
 via 1D helical water chains and selective chemosensor for Zn(II) ion in
 water
;
_journal_name_full 'RSC Adv.'
_journal_paper_doi 10.1039/C4RA13877E
_journal_year 2015
_chemical_formula_sum 'C22 H23 Fe N3 O4'
_chemical_formula_weight 449.28
_chemical_name_systematic
; 
 ? 
;
_space_group_IT_number 14
_symmetry_cell_setting monoclinic
_symmetry_space_group_name_Hall '-P 2ybc'
_symmetry_space_group_name_H-M 'P 1 21/c 1'
_atom_sites_solution_hydrogens geom
_atom_sites_solution_primary direct
_atom_sites_solution_secondary difmap
_audit_creation_method SHELXL-97
_audit_update_record
;
2014-08-08 deposited with the CCDC.
2015-01-23 downloaded from the CCDC.
;
_cell_angle_alpha 90.00
_cell_angle_beta 99.414(11)
_cell_angle_gamma 90.00
_cell_formula_units_Z 4
_cell_length_a 14.9238(15)
_cell_length_b 19.0060(16)
_cell_length_c 7.3188(7)
_cell_measurement_temperature 293(2)
_cell_volume 2048.0(3)
_computing_cell_refinement
;
CrysAlisPro, Agilent Technologies,
Version 1.171.36.28 (release 01-02-2013 CrysAlis171 .NET)
(compiled Feb  1 2013,16:14:44)
;
_computing_data_collection
;
CrysAlisPro, Agilent Technologies,
Version 1.171.36.28 (release 01-02-2013 CrysAlis171 .NET)
(compiled Feb  1 2013,16:14:44)
;
_computing_data_reduction
;
CrysAlisPro, Agilent Technologies,
Version 1.171.36.28 (release 01-02-2013 CrysAlis171 .NET)
(compiled Feb  1 2013,16:14:44)
;
_computing_molecular_graphics 'ORTEP3 (Farrugia, 1997) and Mercury (Bruno et al., 2002)'
_computing_publication_material 'SHELXL-97 (Sheldrick, 2008)'
_computing_structure_refinement 'SHELXL-97 (Sheldrick, 1997)'
_computing_structure_solution 'ShelXS (Sheldrick, 2008)'
_diffrn_ambient_temperature 293(2)
_diffrn_detector_area_resol_mean 16.1640
_diffrn_measured_fraction_theta_full 0.998
_diffrn_measured_fraction_theta_max 0.998
_diffrn_measurement_device_type 'SuperNova, Dual, Cu at zero, Eos'
_diffrn_measurement_method '\w scans'
_diffrn_radiation_monochromator graphite
_diffrn_radiation_source 'fine-focus sealed tube'
_diffrn_radiation_type MoK\a
_diffrn_radiation_wavelength 0.71073
_diffrn_reflns_av_R_equivalents 0.0209
_diffrn_reflns_av_sigmaI/netI 0.0234
_diffrn_reflns_limit_h_max 17
_diffrn_reflns_limit_h_min -9
_diffrn_reflns_limit_k_max 22
_diffrn_reflns_limit_k_min -22
_diffrn_reflns_limit_l_max 8
_diffrn_reflns_limit_l_min -8
_diffrn_reflns_number 9285
_diffrn_reflns_theta_full 25.00
_diffrn_reflns_theta_max 25.00
_diffrn_reflns_theta_min 3.02
_diffrn_standards_decay_% 0
_exptl_absorpt_coefficient_mu 0.771
_exptl_absorpt_correction_T_max 0.944
_exptl_absorpt_correction_T_min 0.812
_exptl_absorpt_correction_type multi-scan
_exptl_absorpt_process_details
;
CrysAlisPro, Agilent Technologies,
Version 1.171.36.28 (release 01-02-2013 CrysAlis171 .NET)
(compiled Feb  1 2013,16:14:44)
Empirical absorption correction using spherical harmonics,
 implemented in SCALE3 ABSPACK scaling algorithm.
;
_exptl_crystal_colour red
_exptl_crystal_density_diffrn 1.457
_exptl_crystal_density_method 'not measured'
_exptl_crystal_description block
_exptl_crystal_F_000 936
_exptl_crystal_size_max 0.20
_exptl_crystal_size_mid 0.15
_exptl_crystal_size_min 0.10
_refine_diff_density_max 0.216
_refine_diff_density_min -0.208
_refine_diff_density_rms 0.042
_refine_ls_extinction_method none
_refine_ls_goodness_of_fit_ref 1.117
_refine_ls_hydrogen_treatment mixed
_refine_ls_matrix_type full
_refine_ls_number_parameters 294
_refine_ls_number_reflns 3604
_refine_ls_number_restraints 7
_refine_ls_restrained_S_all 1.117
_refine_ls_R_factor_all 0.0343
_refine_ls_R_factor_gt 0.0299
_refine_ls_shift/su_max 0.002
_refine_ls_shift/su_mean 0.000
_refine_ls_structure_factor_coef Fsqd
_refine_ls_weighting_details 'calc w=1/[\s^2^(Fo^2^)+(0.0276P)^2^+1.1030P] where P=(Fo^2^+2Fc^2^)/3'
_refine_ls_weighting_scheme calc
_refine_ls_wR_factor_gt 0.0768
_refine_ls_wR_factor_ref 0.0792
_reflns_number_gt 3247
_reflns_number_total 3604
_reflns_threshold_expression >2sigma(I)
_cod_data_source_file c4ra13877e2.cif
_cod_data_source_block shelxl
_cod_original_sg_symbol_H-M P21/c
_cod_database_code 7219395

loop_
_symmetry_equiv_pos_as_xyz
'x, y, z'
'-x, y+1/2, -z+1/2'
'-x, -y, -z'
'x, -y-1/2, z-1/2'

loop_
_atom_site_label
_atom_site_type_symbol
_atom_site_fract_x
_atom_site_fract_y
_atom_site_fract_z
_atom_site_U_iso_or_equiv
_atom_site_adp_type
_atom_site_occupancy
_atom_site_symmetry_multiplicity
_atom_site_calc_flag
_atom_site_refinement_flags
C1 C 0.29588(16) 0.60401(13) 1.2252(3) 0.0447(5) Uani 1 1 d .
H1 H 0.2697 0.6406 1.2826 0.054 Uiso 1 1 calc R
C2 C 0.38646(17) 0.58081(15) 1.2694(3) 0.0551(7) Uani 1 1 d .
H2 H 0.4305 0.5994 1.3612 0.066 Uiso 1 1 calc R
C3 C 0.39884(17) 0.52471(14) 1.1507(3) 0.0537(6) Uani 1 1 d .
H3 H 0.4525 0.4999 1.1505 0.064 Uiso 1 1 calc R
C4 C 0.31621(15) 0.51259(11) 1.0323(3) 0.0439(5) Uani 1 1 d .
H4 H 0.3057 0.4784 0.9403 0.053 Uiso 1 1 calc R
C5 C 0.25146(14) 0.56165(11) 1.0775(3) 0.0357(5) Uani 1 1 d .
C6 C 0.4139(2) 0.70889(14) 0.9712(4) 0.0654(8) Uani 1 1 d .
H6 H 0.4358 0.7399 1.0663 0.079 Uiso 1 1 calc R
C7 C 0.46376(18) 0.65785(17) 0.9008(4) 0.0644(8) Uani 1 1 d .
H7 H 0.5250 0.6484 0.9406 0.077 Uiso 1 1 calc R
C8 C 0.4074(2) 0.62261(15) 0.7603(4) 0.0657(8) Uani 1 1 d .
H8 H 0.4240 0.5857 0.6894 0.079 Uiso 1 1 calc R
C9 C 0.3211(2) 0.65298(17) 0.7451(4) 0.0684(9) Uani 1 1 d .
H9 H 0.2698 0.6399 0.6621 0.082 Uiso 1 1 calc R
C10 C 0.3262(2) 0.70640(14) 0.8772(4) 0.0676(8) Uani 1 1 d .
H10 H 0.2786 0.7353 0.8980 0.081 Uiso 1 1 calc R
C11 C 0.15886(14) 0.57315(11) 0.9865(3) 0.0362(5) Uani 1 1 d .
H11 H 0.1299 0.6152 1.0054 0.043 Uiso 1 1 calc R
C12 C -0.02744(14) 0.49937(11) 0.7145(3) 0.0367(5) Uani 1 1 d .
C13 C -0.11697(14) 0.52568(10) 0.6137(3) 0.0373(5) Uani 1 1 d .
H13A H -0.1269 0.5074 0.4883 0.045 Uiso 1 1 calc R
H13B H -0.1655 0.5085 0.6753 0.045 Uiso 1 1 calc R
C14 C -0.19809(14) 0.62976(11) 0.5207(3) 0.0366(5) Uani 1 1 d .
C15 C -0.27463(15) 0.59354(13) 0.4488(3) 0.0477(6) Uani 1 1 d .
H15 H -0.2756 0.5447 0.4561 0.057 Uiso 1 1 calc R
C16 C -0.35202(16) 0.63013(16) 0.3636(4) 0.0588(7) Uani 1 1 d .
H16 H -0.4039 0.6050 0.3149 0.071 Uiso 1 1 calc R
C17 C -0.35282(17) 0.70112(15) 0.3509(4) 0.0565(7) Uani 1 1 d .
H17 H -0.4050 0.7242 0.2940 0.068 Uiso 1 1 calc R
C18 C -0.27529(15) 0.74016(13) 0.4231(3) 0.0445(5) Uani 1 1 d .
C19 C -0.27061(18) 0.81394(14) 0.4154(4) 0.0552(7) Uani 1 1 d .
H19 H -0.3204 0.8395 0.3571 0.066 Uiso 1 1 calc R
C20 C -0.1942(2) 0.84793(13) 0.4923(4) 0.0571(7) Uani 1 1 d .
H20 H -0.1909 0.8968 0.4887 0.069 Uiso 1 1 calc R
C21 C -0.12081(18) 0.80834(12) 0.5768(3) 0.0517(6) Uani 1 1 d .
H21 H -0.0687 0.8323 0.6303 0.062 Uiso 1 1 calc R
C22 C -0.19675(14) 0.70463(11) 0.5102(3) 0.0363(5) Uani 1 1 d .
N1 N 0.11666(12) 0.52662(9) 0.8815(2) 0.0391(4) Uani 1 1 d .
N2 N 0.03037(12) 0.54731(9) 0.7973(3) 0.0386(4) Uani 1 1 d D
N3 N -0.12012(12) 0.73933(9) 0.5862(2) 0.0420(4) Uani 1 1 d .
O1 O -0.01284(11) 0.43613(8) 0.7177(2) 0.0513(4) Uani 1 1 d .
O2 O -0.11963(10) 0.60010(7) 0.6079(2) 0.0402(3) Uani 1 1 d .
O3 O 0.04890(13) 0.69801(9) 0.7554(3) 0.0577(5) Uani 1 1 d GD
O4 O 0.11958(13) 0.67818(10) 0.4325(3) 0.0601(5) Uani 1 1 d D
Fe1 Fe 0.358893(19) 0.612643(15) 1.00110(4) 0.03317(10) Uani 1 1 d .
H2A H 0.0201(15) 0.5919(9) 0.787(3) 0.041(6) Uiso 1 1 d D
H3A H -0.0086(12) 0.7079(15) 0.707(4) 0.080(10) Uiso 1 1 d D
H4B H 0.0980(19) 0.6858(15) 0.538(3) 0.076(10) Uiso 1 1 d D
H3B H 0.0743(17) 0.7337(13) 0.818(4) 0.081(10) Uiso 1 1 d D
H4A H 0.091(2) 0.6393(14) 0.382(4) 0.116(14) Uiso 1 1 d D

loop_
_atom_site_aniso_label
_atom_site_aniso_U_11
_atom_site_aniso_U_22
_atom_site_aniso_U_33
_atom_site_aniso_U_23
_atom_site_aniso_U_13
_atom_site_aniso_U_12
C1 0.0450(13) 0.0569(14) 0.0334(11) -0.0014(10) 0.0104(10) -0.0070(11)
C2 0.0454(14) 0.0815(19) 0.0351(12) 0.0126(12) -0.0030(10) -0.0105(13)
C3 0.0431(13) 0.0582(15) 0.0593(15) 0.0246(13) 0.0068(12) 0.0090(12)
C4 0.0458(13) 0.0336(11) 0.0526(13) 0.0056(10) 0.0094(11) -0.0004(10)
C5 0.0354(11) 0.0351(11) 0.0372(11) 0.0055(9) 0.0075(9) -0.0039(9)
C6 0.085(2) 0.0468(15) 0.0666(17) -0.0023(13) 0.0199(16) -0.0244(15)
C7 0.0409(14) 0.086(2) 0.0679(17) 0.0273(16) 0.0152(13) -0.0096(14)
C8 0.103(2) 0.0594(16) 0.0422(14) 0.0084(12) 0.0337(16) 0.0074(16)
C9 0.0702(19) 0.081(2) 0.0459(14) 0.0307(14) -0.0131(13) -0.0245(17)
C10 0.0699(19) 0.0496(15) 0.090(2) 0.0343(15) 0.0336(17) 0.0166(14)
C11 0.0345(11) 0.0354(11) 0.0396(11) 0.0028(9) 0.0089(9) -0.0012(9)
C12 0.0384(11) 0.0344(11) 0.0386(11) 0.0009(9) 0.0100(9) -0.0017(9)
C13 0.0354(11) 0.0322(10) 0.0437(11) 0.0007(9) 0.0048(9) -0.0044(9)
C14 0.0304(11) 0.0420(11) 0.0370(11) -0.0003(9) 0.0041(9) 0.0015(9)
C15 0.0373(12) 0.0481(13) 0.0559(14) -0.0038(11) 0.0021(11) -0.0047(10)
C16 0.0313(12) 0.0756(19) 0.0659(16) -0.0070(14) -0.0032(11) -0.0053(12)
C17 0.0349(13) 0.0744(18) 0.0579(15) 0.0017(13) 0.0006(11) 0.0143(12)
C18 0.0400(12) 0.0542(14) 0.0412(12) 0.0032(10) 0.0125(10) 0.0128(11)
C19 0.0550(15) 0.0563(15) 0.0578(15) 0.0117(12) 0.0196(13) 0.0242(13)
C20 0.0719(18) 0.0398(13) 0.0652(16) 0.0053(12) 0.0282(14) 0.0134(13)
C21 0.0593(15) 0.0391(12) 0.0584(15) -0.0029(11) 0.0145(12) -0.0007(11)
C22 0.0366(11) 0.0407(11) 0.0331(10) 0.0003(9) 0.0101(9) 0.0037(9)
N1 0.0335(9) 0.0362(9) 0.0462(10) 0.0035(8) 0.0021(8) 0.0000(8)
N2 0.0359(10) 0.0303(9) 0.0473(10) 0.0025(8) -0.0001(8) -0.0002(8)
N3 0.0430(10) 0.0372(10) 0.0454(10) -0.0016(8) 0.0058(8) -0.0011(8)
O1 0.0489(9) 0.0315(8) 0.0695(11) -0.0024(7) -0.0018(8) 0.0010(7)
O2 0.0332(8) 0.0329(7) 0.0511(9) 0.0003(6) -0.0028(7) -0.0016(6)
O3 0.0528(11) 0.0397(9) 0.0751(12) -0.0013(9) -0.0062(10) 0.0023(8)
O4 0.0546(11) 0.0550(11) 0.0686(12) -0.0029(10) 0.0041(10) -0.0053(9)
Fe1 0.03267(17) 0.03556(17) 0.03078(16) 0.00124(12) 0.00377(12) -0.00270(13)

loop_
_atom_type_symbol
_atom_type_description
_atom_type_scat_dispersion_real
_atom_type_scat_dispersion_imag
_atom_type_scat_source
C C 0.0033 0.0016 'International Tables Vol C Tables 4.2.6.8 and 6.1.1.4'
H H 0.0000 0.0000 'International Tables Vol C Tables 4.2.6.8 and 6.1.1.4'
N N 0.0061 0.0033 'International Tables Vol C Tables 4.2.6.8 and 6.1.1.4'
O O 0.0106 0.0060 'International Tables Vol C Tables 4.2.6.8 and 6.1.1.4'
Fe Fe 0.3463 0.8444 'International Tables Vol C Tables 4.2.6.8 and 6.1.1.4'

loop_
_geom_angle_atom_site_label_1
_geom_angle_atom_site_label_2
_geom_angle_atom_site_label_3
_geom_angle
C2 C1 C5 107.9(2)
C2 C1 Fe1 69.87(13)
C5 C1 Fe1 69.56(12)
C2 C1 H1 126.0
C5 C1 H1 126.0
Fe1 C1 H1 126.1
C3 C2 C1 108.3(2)
C3 C2 Fe1 69.82(13)
C1 C2 Fe1 69.51(13)
C3 C2 H2 125.9
C1 C2 H2 125.9
Fe1 C2 H2 126.4
C4 C3 C2 108.3(2)
C4 C3 Fe1 69.65(13)
C2 C3 Fe1 69.68(14)
C4 C3 H3 125.8
C2 C3 H3 125.8
Fe1 C3 H3 126.4
C3 C4 C5 108.1(2)
C3 C4 Fe1 69.88(13)
C5 C4 Fe1 69.47(12)
C3 C4 H4 126.0
C5 C4 H4 126.0
Fe1 C4 H4 126.3
C4 C5 C1 107.38(19)
C4 C5 C11 128.7(2)
C1 C5 C11 123.7(2)
C4 C5 Fe1 69.56(12)
C1 C5 Fe1 69.39(12)
C11 C5 Fe1 122.58(14)
C7 C6 C10 108.5(3)
C7 C6 Fe1 69.97(15)
C10 C6 Fe1 69.80(15)
C7 C6 H6 125.7
C10 C6 H6 125.7
Fe1 C6 H6 126.1
C6 C7 C8 108.6(3)
C6 C7 Fe1 70.48(15)
C8 C7 Fe1 69.74(15)
C6 C7 H7 125.7
C8 C7 H7 125.7
Fe1 C7 H7 125.7
C7 C8 C9 107.3(3)
C7 C8 Fe1 70.09(14)
C9 C8 Fe1 69.61(15)
C7 C8 H8 126.3
C9 C8 H8 126.3
Fe1 C8 H8 125.6
C10 C9 C8 107.5(3)
C10 C9 Fe1 70.00(15)
C8 C9 Fe1 69.86(14)
C10 C9 H9 126.3
C8 C9 H9 126.3
Fe1 C9 H9 125.5
C6 C10 C9 108.1(3)
C6 C10 Fe1 70.50(15)
C9 C10 Fe1 69.60(15)
C6 C10 H10 126.0
C9 C10 H10 126.0
Fe1 C10 H10 125.5
N1 C11 C5 121.0(2)
N1 C11 H11 119.5
C5 C11 H11 119.5
O1 C12 N2 124.4(2)
O1 C12 C13 118.60(19)
N2 C12 C13 116.99(18)
O2 C13 C12 111.45(17)
O2 C13 H13A 109.3
C12 C13 H13A 109.3
O2 C13 H13B 109.3
C12 C13 H13B 109.3
H13A C13 H13B 108.0
O2 C14 C15 125.0(2)
O2 C14 C22 114.85(18)
C15 C14 C22 120.1(2)
C14 C15 C16 119.8(2)
C14 C15 H15 120.1
C16 C15 H15 120.1
C17 C16 C15 121.5(2)
C17 C16 H16 119.3
C15 C16 H16 119.3
C16 C17 C18 120.3(2)
C16 C17 H17 119.9
C18 C17 H17 119.9
C17 C18 C19 123.8(2)
C17 C18 C22 119.3(2)
C19 C18 C22 116.9(2)
C20 C19 C18 120.3(2)
C20 C19 H19 119.9
C18 C19 H19 119.9
C19 C20 C21 118.5(2)
C19 C20 H20 120.7
C21 C20 H20 120.7
N3 C21 C20 124.3(3)
N3 C21 H21 117.9
C20 C21 H21 117.9
N3 C22 C18 122.3(2)
N3 C22 C14 118.76(19)
C18 C22 C14 119.0(2)
C11 N1 N2 113.77(18)
C12 N2 N1 119.51(18)
C12 N2 H2A 122.7(16)
N1 N2 H2A 117.1(16)
C21 N3 C22 117.7(2)
C14 O2 C13 116.48(16)
H3A O3 H3B 111(2)
H4B O4 H4A 106(2)
C9 Fe1 C8 40.53(12)
C9 Fe1 C10 40.41(12)
C8 Fe1 C10 67.72(12)
C9 Fe1 C7 67.51(12)
C8 Fe1 C7 40.18(12)
C10 Fe1 C7 66.92(12)
C9 Fe1 C1 133.34(12)
C8 Fe1 C1 173.43(12)
C10 Fe1 C1 108.93(11)
C7 Fe1 C1 144.69(11)
C9 Fe1 C5 108.91(10)
C8 Fe1 C5 134.20(11)
C10 Fe1 C5 113.63(10)
C7 Fe1 C5 174.22(11)
C1 Fe1 C5 41.05(9)
C9 Fe1 C4 114.52(11)
C8 Fe1 C4 110.46(11)
C10 Fe1 C4 144.92(12)
C7 Fe1 C4 135.51(12)
C1 Fe1 C4 68.75(10)
C5 Fe1 C4 40.97(9)
C9 Fe1 C2 172.97(13)
C8 Fe1 C2 145.71(12)
C10 Fe1 C2 133.77(13)
C7 Fe1 C2 115.49(11)
C1 Fe1 C2 40.61(10)
C5 Fe1 C2 68.62(9)
C4 Fe1 C2 68.29(10)
C9 Fe1 C6 67.31(12)
C8 Fe1 C6 67.22(12)
C10 Fe1 C6 39.71(12)
C7 Fe1 C6 39.55(12)
C1 Fe1 C6 114.17(11)
C5 Fe1 C6 144.24(11)
C4 Fe1 C6 174.45(11)
C2 Fe1 C6 110.54(12)
C9 Fe1 C3 145.60(13)
C8 Fe1 C3 115.55(11)
C10 Fe1 C3 173.54(13)
C7 Fe1 C3 111.59(11)
C1 Fe1 C3 68.39(10)
C5 Fe1 C3 68.55(9)
C4 Fe1 C3 40.47(9)
C2 Fe1 C3 40.50(11)
C6 Fe1 C3 135.24(12)

loop_
_geom_bond_atom_site_label_1
_geom_bond_atom_site_label_2
_geom_bond_distance
C1 C2 1.408(3)
C1 C5 1.422(3)
C1 Fe1 2.027(2)
C1 H1 0.9300
C2 C3 1.407(4)
C2 Fe1 2.031(2)
C2 H2 0.9300
C3 C4 1.405(3)
C3 Fe1 2.033(2)
C3 H3 0.9300
C4 C5 1.420(3)
C4 Fe1 2.030(2)
C4 H4 0.9300
C5 C11 1.449(3)
C5 Fe1 2.029(2)
C6 C7 1.373(4)
C6 C10 1.377(4)
C6 Fe1 2.032(2)
C6 H6 0.9300
C7 C8 1.390(4)
C7 Fe1 2.025(2)
C7 H7 0.9300
C8 C9 1.399(4)
C8 Fe1 2.021(2)
C8 H8 0.9300
C9 C10 1.395(4)
C9 Fe1 2.018(2)
C9 H9 0.9300
C10 Fe1 2.023(2)
C10 H10 0.9300
C11 N1 1.269(3)
C11 H11 0.9300
C12 O1 1.221(3)
C12 N2 1.331(3)
C12 C13 1.502(3)
C13 O2 1.415(2)
C13 H13A 0.9700
C13 H13B 0.9700
C14 O2 1.361(2)
C14 C15 1.364(3)
C14 C22 1.425(3)
C15 C16 1.404(3)
C15 H15 0.9300
C16 C17 1.352(4)
C16 H16 0.9300
C17 C18 1.403(4)
C17 H17 0.9300
C18 C19 1.406(3)
C18 C22 1.411(3)
C19 C20 1.350(4)
C19 H19 0.9300
C20 C21 1.388(4)
C20 H20 0.9300
C21 N3 1.313(3)
C21 H21 0.9300
C22 N3 1.358(3)
N1 N2 1.391(2)
N2 H2A 0.862(16)
O3 H3A 0.893(17)
O3 H3B 0.872(17)
O4 H4B 0.896(17)
O4 H4A 0.902(18)

loop_
_geom_hbond_atom_site_label_D
_geom_hbond_atom_site_label_H
_geom_hbond_atom_site_label_A
_geom_hbond_distance_DH
_geom_hbond_distance_HA
_geom_hbond_distance_DA
_geom_hbond_angle_DHA
_geom_hbond_site_symmetry_A
C11 H11 O3 0.93 2.56 3.206(3) 126.8 .
C21 H21 O1 0.93 2.48 3.340(3) 153.0 2_556
N2 H2A O3 0.862(16) 2.083(18) 2.899(2) 158(2) .
O3 H3A N3 0.893(17) 1.852(18) 2.737(3) 171(3) .
O4 H4B O3 0.896(17) 1.871(17) 2.767(3) 177(3) .
O3 H3B O4 0.872(17) 1.943(18) 2.808(3) 172(3) 4_576
O4 H4A O1 0.902(18) 1.916(19) 2.810(2) 171(3) 3_566

loop_
_geom_torsion_atom_site_label_1
_geom_torsion_atom_site_label_2
_geom_torsion_atom_site_label_3
_geom_torsion_atom_site_label_4
_geom_torsion
C5 C1 C2 C3 0.1(3)
Fe1 C1 C2 C3 -59.24(16)
C5 C1 C2 Fe1 59.38(15)
C1 C2 C3 C4 -0.1(3)
Fe1 C2 C3 C4 -59.12(16)
C1 C2 C3 Fe1 59.05(16)
C2 C3 C4 C5 0.0(3)
Fe1 C3 C4 C5 -59.17(15)
C2 C3 C4 Fe1 59.14(17)
C3 C4 C5 C1 0.1(2)
Fe1 C4 C5 C1 -59.31(14)
C3 C4 C5 C11 175.4(2)
Fe1 C4 C5 C11 116.0(2)
C3 C4 C5 Fe1 59.42(15)
C2 C1 C5 C4 -0.1(2)
Fe1 C1 C5 C4 59.42(14)
C2 C1 C5 C11 -175.72(19)
Fe1 C1 C5 C11 -116.14(19)
C2 C1 C5 Fe1 -59.57(16)
C10 C6 C7 C8 0.2(3)
Fe1 C6 C7 C8 59.54(18)
C10 C6 C7 Fe1 -59.35(18)
C6 C7 C8 C9 -0.1(3)
Fe1 C7 C8 C9 59.92(18)
C6 C7 C8 Fe1 -60.00(18)
C7 C8 C9 C10 -0.1(3)
Fe1 C8 C9 C10 60.17(18)
C7 C8 C9 Fe1 -60.22(17)
C7 C6 C10 C9 -0.2(3)
Fe1 C6 C10 C9 -59.68(18)
C7 C6 C10 Fe1 59.46(19)
C8 C9 C10 C6 0.2(3)
Fe1 C9 C10 C6 60.25(18)
C8 C9 C10 Fe1 -60.08(17)
C4 C5 C11 N1 19.2(3)
C1 C5 C11 N1 -166.2(2)
Fe1 C5 C11 N1 108.1(2)
O1 C12 C13 O2 -174.35(19)
N2 C12 C13 O2 6.7(3)
O2 C14 C15 C16 179.2(2)
C22 C14 C15 C16 0.3(3)
C14 C15 C16 C17 0.0(4)
C15 C16 C17 C18 0.1(4)
C16 C17 C18 C19 180.0(2)
C16 C17 C18 C22 -0.4(4)
C17 C18 C19 C20 178.3(2)
C22 C18 C19 C20 -1.3(3)
C18 C19 C20 C21 0.6(4)
C19 C20 C21 N3 0.6(4)
C17 C18 C22 N3 -178.7(2)
C19 C18 C22 N3 1.0(3)
C17 C18 C22 C14 0.6(3)
C19 C18 C22 C14 -179.7(2)
O2 C14 C22 N3 -0.3(3)
C15 C14 C22 N3 178.8(2)
O2 C14 C22 C18 -179.64(17)
C15 C14 C22 C18 -0.6(3)
C5 C11 N1 N2 -176.72(17)
O1 C12 N2 N1 5.6(3)
C13 C12 N2 N1 -175.52(18)
C11 N1 N2 C12 -166.62(19)
C20 C21 N3 C22 -0.9(4)
C18 C22 N3 C21 0.1(3)
C14 C22 N3 C21 -179.2(2)
C15 C14 O2 C13 3.7(3)
C22 C14 O2 C13 -177.26(18)
C12 C13 O2 C14 -179.56(16)
C10 C9 Fe1 C8 -118.3(3)
C8 C9 Fe1 C10 118.3(3)
C10 C9 Fe1 C7 -80.32(19)
C8 C9 Fe1 C7 37.98(18)
C10 C9 Fe1 C1 65.1(2)
C8 C9 Fe1 C1 -176.57(16)
C10 C9 Fe1 C5 104.54(18)
C8 C9 Fe1 C5 -137.17(17)
C10 C9 Fe1 C4 148.40(17)
C8 C9 Fe1 C4 -93.30(18)
C10 C9 Fe1 C2 36.3(10)
C8 C9 Fe1 C2 154.6(8)
C10 C9 Fe1 C6 -37.32(17)
C8 C9 Fe1 C6 80.98(19)
C10 C9 Fe1 C3 -176.06(18)
C8 C9 Fe1 C3 -57.8(3)
C7 C8 Fe1 C9 118.2(3)
C7 C8 Fe1 C10 80.1(2)
C9 C8 Fe1 C10 -38.08(18)
C9 C8 Fe1 C7 -118.2(3)
C7 C8 Fe1 C1 140.6(9)
C9 C8 Fe1 C1 22.4(10)
C7 C8 Fe1 C5 -178.01(16)
C9 C8 Fe1 C5 63.8(2)
C7 C8 Fe1 C4 -137.60(17)
C9 C8 Fe1 C4 104.20(18)
C7 C8 Fe1 C2 -56.4(3)
C9 C8 Fe1 C2 -174.6(2)
C7 C8 Fe1 C6 36.98(18)
C9 C8 Fe1 C6 -81.22(19)
C7 C8 Fe1 C3 -93.78(19)
C9 C8 Fe1 C3 148.02(17)
C6 C10 Fe1 C9 -118.9(2)
C6 C10 Fe1 C8 -80.70(19)
C9 C10 Fe1 C8 38.20(18)
C6 C10 Fe1 C7 -36.99(17)
C9 C10 Fe1 C7 81.90(19)
C6 C10 Fe1 C1 105.34(18)
C9 C10 Fe1 C1 -135.76(17)
C6 C10 Fe1 C5 149.27(16)
C9 C10 Fe1 C5 -91.83(18)
C6 C10 Fe1 C4 -174.93(18)
C9 C10 Fe1 C4 -56.0(3)
C6 C10 Fe1 C2 66.9(2)
C9 C10 Fe1 C2 -174.24(17)
C9 C10 Fe1 C6 118.9(2)
C6 C10 Fe1 C3 40.9(10)
C9 C10 Fe1 C3 159.8(9)
C6 C7 Fe1 C9 81.1(2)
C8 C7 Fe1 C9 -38.31(18)
C6 C7 Fe1 C8 119.4(3)
C6 C7 Fe1 C10 37.13(18)
C8 C7 Fe1 C10 -82.30(19)
C6 C7 Fe1 C1 -53.3(3)
C8 C7 Fe1 C1 -172.77(18)
C6 C7 Fe1 C5 133.7(10)
C8 C7 Fe1 C5 14.3(11)
C6 C7 Fe1 C4 -176.19(17)
C8 C7 Fe1 C4 64.4(2)
C6 C7 Fe1 C2 -91.9(2)
C8 C7 Fe1 C2 148.66(18)
C8 C7 Fe1 C6 -119.4(3)
C6 C7 Fe1 C3 -136.07(18)
C8 C7 Fe1 C3 104.50(18)
C2 C1 Fe1 C9 -174.79(17)
C5 C1 Fe1 C9 66.1(2)
C2 C1 Fe1 C8 165.3(9)
C5 C1 Fe1 C8 46.2(10)
C2 C1 Fe1 C10 -136.35(18)
C5 C1 Fe1 C10 104.56(16)
C2 C1 Fe1 C7 -59.8(3)
C5 C1 Fe1 C7 -178.92(17)
C2 C1 Fe1 C5 119.1(2)
C2 C1 Fe1 C4 81.01(16)
C5 C1 Fe1 C4 -38.09(13)
C5 C1 Fe1 C2 -119.1(2)
C2 C1 Fe1 C6 -93.87(18)
C5 C1 Fe1 C6 147.03(15)
C2 C1 Fe1 C3 37.38(16)
C5 C1 Fe1 C3 -81.71(15)
C4 C5 Fe1 C9 105.93(16)
C1 C5 Fe1 C9 -135.33(16)
C11 C5 Fe1 C9 -17.7(2)
C4 C5 Fe1 C8 67.89(19)
C1 C5 Fe1 C8 -173.38(16)
C11 C5 Fe1 C8 -55.8(2)
C4 C5 Fe1 C10 149.16(15)
C1 C5 Fe1 C10 -92.11(17)
C11 C5 Fe1 C10 25.5(2)
C4 C5 Fe1 C7 55.0(10)
C1 C5 Fe1 C7 173.8(10)
C11 C5 Fe1 C7 -68.6(11)
C4 C5 Fe1 C1 -118.73(19)
C11 C5 Fe1 C1 117.6(2)
C1 C5 Fe1 C4 118.73(19)
C11 C5 Fe1 C4 -123.7(2)
C4 C5 Fe1 C2 -81.08(15)
C1 C5 Fe1 C2 37.65(15)
C11 C5 Fe1 C2 155.2(2)
C4 C5 Fe1 C6 -176.89(18)
C1 C5 Fe1 C6 -58.2(2)
C11 C5 Fe1 C6 59.4(3)
C4 C5 Fe1 C3 -37.44(14)
C1 C5 Fe1 C3 81.30(15)
C11 C5 Fe1 C3 -161.1(2)
C3 C4 Fe1 C9 149.61(17)
C5 C4 Fe1 C9 -91.03(16)
C3 C4 Fe1 C8 105.78(17)
C5 C4 Fe1 C8 -134.86(15)
C3 C4 Fe1 C10 -174.17(19)
C5 C4 Fe1 C10 -54.8(2)
C3 C4 Fe1 C7 67.4(2)
C5 C4 Fe1 C7 -173.24(14)
C3 C4 Fe1 C1 -81.20(16)
C5 C4 Fe1 C1 38.16(13)
C3 C4 Fe1 C5 -119.36(19)
C3 C4 Fe1 C2 -37.40(15)
C5 C4 Fe1 C2 81.95(14)
C3 C4 Fe1 C6 41.5(11)
C5 C4 Fe1 C6 160.9(10)
C5 C4 Fe1 C3 119.36(19)
C3 C2 Fe1 C9 152.3(9)
C1 C2 Fe1 C9 32.7(10)
C3 C2 Fe1 C8 -57.4(3)
C1 C2 Fe1 C8 -177.05(19)
C3 C2 Fe1 C10 -175.65(16)
C1 C2 Fe1 C10 64.7(2)
C3 C2 Fe1 C7 -93.98(18)
C1 C2 Fe1 C7 146.39(16)
C3 C2 Fe1 C1 119.6(2)
C3 C2 Fe1 C5 81.58(15)
C1 C2 Fe1 C5 -38.04(14)
C3 C2 Fe1 C4 37.38(14)
C1 C2 Fe1 C4 -82.24(15)
C3 C2 Fe1 C6 -136.80(16)
C1 C2 Fe1 C6 103.57(17)
C1 C2 Fe1 C3 -119.6(2)
C7 C6 Fe1 C9 -81.7(2)
C10 C6 Fe1 C9 37.96(18)
C7 C6 Fe1 C8 -37.55(17)
C10 C6 Fe1 C8 82.08(19)
C7 C6 Fe1 C10 -119.6(2)
C10 C6 Fe1 C7 119.6(2)
C7 C6 Fe1 C1 149.46(16)
C10 C6 Fe1 C1 -90.92(19)
C7 C6 Fe1 C5 -172.85(16)
C10 C6 Fe1 C5 -53.2(2)
C7 C6 Fe1 C4 28.7(12)
C10 C6 Fe1 C4 148.4(10)
C7 C6 Fe1 C2 105.54(18)
C10 C6 Fe1 C2 -134.83(18)
C7 C6 Fe1 C3 66.4(2)
C10 C6 Fe1 C3 -173.99(17)
C4 C3 Fe1 C9 -54.6(2)
C2 C3 Fe1 C9 -174.21(19)
C4 C3 Fe1 C8 -92.10(17)
C2 C3 Fe1 C8 148.25(16)
C4 C3 Fe1 C10 148.7(9)
C2 C3 Fe1 C10 29.1(10)
C4 C3 Fe1 C7 -135.91(16)
C2 C3 Fe1 C7 104.44(17)
C4 C3 Fe1 C1 82.16(15)
C2 C3 Fe1 C1 -37.49(14)
C4 C3 Fe1 C5 37.88(13)
C2 C3 Fe1 C5 -81.78(15)
C2 C3 Fe1 C4 -119.7(2)
C4 C3 Fe1 C2 119.7(2)
C4 C3 Fe1 C6 -174.78(16)
C2 C3 Fe1 C6 65.6(2)
